data_7224152
loop_
_publ_author_name
'Liu, Yu-Ling'
'Wang, Yu-Feng'
'Zhang, Wen'

_publ_section_title
;
 Switchable dielectric constant in an inclusion compound bis(thiourea)
 imidazolium chloride
;
_journal_issue 11
_journal_name_full CrystEngComm
_journal_page_first 1958
_journal_paper_doi 10.1039/C5CE02364E
_journal_volume 18
_journal_year 2016
_chemical_formula_moiety 'C3 H5 N2, 2(C H4 N2 S), Cl'
_chemical_formula_sum 'C5 H13 Cl N6 S2'
_chemical_formula_weight 256.78
_space_group_crystal_system orthorhombic
_space_group_IT_number 63
_space_group_name_Hall '-C 2c 2'
_space_group_name_H-M_alt 'C m c m'
_symmetry_space_group_name_Hall '-C 2c 2'
_symmetry_space_group_name_H-M 'C m c m'
_atom_sites_solution_hydrogens mixed
_audit_creation_method SHELXL-2014/7
_audit_update_record
;
2016-02-05 deposited with the CCDC.
2016-02-05 downloaded from the CCDC.
;
_cell_angle_alpha 90
_cell_angle_beta 90
_cell_angle_gamma 90
_cell_formula_units_Z 4
_cell_length_a 14.750(10)
_cell_length_b 9.887(10)
_cell_length_c 8.419(7)
_cell_measurement_reflns_used 1802
_cell_measurement_temperature 293(2)
_cell_measurement_theta_max 27.4778
_cell_measurement_theta_min 3.4633
_cell_volume 1227.8(18)
_computing_structure_refinement 'SHELXL-2014/7 (Sheldrick, 2014)'
_diffrn_ambient_temperature 293(2)
_diffrn_detector_area_resol_mean 28.5714
_diffrn_measured_fraction_theta_full 0.989
_diffrn_measured_fraction_theta_max 0.990
_diffrn_measurement_device_type 'Saturn724+ (4x4 bin mode)'
_diffrn_measurement_method CCD_Profile_fitting
_diffrn_radiation_type MoK\a
_diffrn_radiation_wavelength 0.71073
_diffrn_reflns_av_R_equivalents 0.0319
_diffrn_reflns_av_unetI/netI 0.0200
_diffrn_reflns_Laue_measured_fraction_full 0.989
_diffrn_reflns_Laue_measured_fraction_max 0.990
_diffrn_reflns_limit_h_max 19
_diffrn_reflns_limit_h_min -19
_diffrn_reflns_limit_k_max 12
_diffrn_reflns_limit_k_min -12
_diffrn_reflns_limit_l_max 10
_diffrn_reflns_limit_l_min -10
_diffrn_reflns_number 6359
_diffrn_reflns_point_group_measured_fraction_full 0.989
_diffrn_reflns_point_group_measured_fraction_max 0.990
_diffrn_reflns_theta_full 25.242
_diffrn_reflns_theta_max 27.474
_diffrn_reflns_theta_min 3.466
_exptl_absorpt_coefficient_mu 0.627
_exptl_absorpt_correction_T_max 1.0000
_exptl_absorpt_correction_T_min 0.8902
_exptl_absorpt_correction_type multi-scan
_exptl_absorpt_process_details
;   Higashi, T.(1995). Program for Absorption Correction.
    Rigaku Corporation, Tokyo, Japan. 
;
_exptl_crystal_colour colorless
_exptl_crystal_density_diffrn 1.389
_exptl_crystal_description needlelike
_exptl_crystal_F_000 536
_exptl_crystal_size_max 0.2000
_exptl_crystal_size_mid 0.2000
_exptl_crystal_size_min 0.2000
_refine_diff_density_max 1.042
_refine_diff_density_min -1.066
_refine_diff_density_rms 0.074
_refine_ls_extinction_method none
_refine_ls_goodness_of_fit_ref 1.077
_refine_ls_hydrogen_treatment constr
_refine_ls_matrix_type full
_refine_ls_number_parameters 68
_refine_ls_number_reflns 774
_refine_ls_number_restraints 47
_refine_ls_restrained_S_all 1.048
_refine_ls_R_factor_all 0.0585
_refine_ls_R_factor_gt 0.0556
_refine_ls_shift/su_max 0.005
_refine_ls_shift/su_mean 0.001
_refine_ls_structure_factor_coef Fsqd
_refine_ls_weighting_details 'w=1/[\s^2^(Fo^2^)+(0.0653P)^2^+3.0478P] where P=(Fo^2^+2Fc^2^)/3'
_refine_ls_weighting_scheme calc
_refine_ls_wR_factor_gt 0.1348
_refine_ls_wR_factor_ref 0.1372
_reflns_Friedel_coverage 0.000
_reflns_number_gt 731
_reflns_number_total 774
_reflns_threshold_expression 'I > 2\s(I)'
_cod_data_source_file c5ce02364e2.cif
_cod_data_source_block 293K
_cod_depositor_comments
;
The following automatic conversions were performed:

'_exptl_absorpt_correction_type' value 'Multi-scan' changed to
'multi-scan' according to
/usr/data/users/saulius/crontab/automatic-downloads/rss-feeds/RSC/lib/dictionaries/cif_core.dic
dictionary named 'cif_core.dic' version 2.4.2 from 2011-04-26.

Automatic conversion script
Id: cif_fix_values 4268 2015-11-12 08:31:59Z antanas 

 Adding full bibliography for 7224152--7224154.cif.
;
_cod_original_cell_volume 1227.8(17)
_cod_database_code 7224152
_shelx_shelxl_version_number 2014/7
_shelx_space_group_comment
;
The symmetry employed for this shelxl refinement is uniquely defined
by the following loop, which should always be used as a source of
symmetry information in preference to the above space-group names.
They are only intended as comments.
;

loop_
_space_group_symop_operation_xyz
'x, y, z'
'-x, -y, z+1/2'
'x, -y, -z'
'-x, y, -z+1/2'
'x+1/2, y+1/2, z'
'-x+1/2, -y+1/2, z+1/2'
'x+1/2, -y+1/2, -z'
'-x+1/2, y+1/2, -z+1/2'
'-x, -y, -z'
'x, y, -z-1/2'
'-x, y, z'
'x, -y, z-1/2'
'-x+1/2, -y+1/2, -z'
'x+1/2, y+1/2, -z-1/2'
'-x+1/2, y+1/2, z'
'x+1/2, -y+1/2, z-1/2'

loop_
_atom_site_label
_atom_site_type_symbol
_atom_site_fract_x
_atom_site_fract_y
_atom_site_fract_z
_atom_site_U_iso_or_equiv
_atom_site_adp_type
_atom_site_occupancy
_atom_site_site_symmetry_order
_atom_site_calc_flag
_atom_site_refinement_flags_posn
_atom_site_refinement_flags_adp
_atom_site_refinement_flags_occupancy
C1 C 0.6827(2) 0.1758(3) 0.7500 0.0354(7) Uani 1 2 d S T P
C2 C 0.5647(18) 0.522(2) 0.523(5) 0.094(9) Uani 0.25 1 d D U P
H2A H 0.6286 0.5320 0.5412 0.113 Uiso 0.25 1 d R U P
C3 C 0.5219(16) 0.418(3) 0.461(4) 0.085(8) Uani 0.25 1 d D U P
H3A H 0.5503 0.3366 0.4240 0.102 Uiso 0.25 1 d R U P
C4 C 0.4207(17) 0.562(4) 0.500(4) 0.092(7) Uani 0.25 1 d D U P
H4A H 0.3629 0.6048 0.5134 0.111 Uiso 0.25 1 d R U P
Cl1 Cl 0.5000 0.90128(12) 0.7500 0.0431(4) Uani 1 4 d S T P
N1 N 0.64583(16) 0.1340(2) 0.8840(2) 0.0458(6) Uani 1 1 d . . .
H1A H 0.5994 0.0815 0.8820 0.055 Uiso 1 1 calc R U .
H1B H 0.6682 0.1594 0.9735 0.055 Uiso 1 1 calc R U .
N2 N 0.4349(16) 0.436(4) 0.444(3) 0.081(7) Uani 0.25 1 d D U P
H2B H 0.3932 0.3779 0.4054 0.097 Uiso 0.25 1 d R U P
N3 N 0.5000 0.616(2) 0.550(3) 0.099(5) Uani 0.5 2 d DS TU P
H3B H 0.5095 0.6982 0.5925 0.119 Uiso 0.25 1 d R U P
S1 S 0.77488(8) 0.28006(13) 0.7500 0.0608(5) Uani 1 2 d S T P

loop_
_atom_site_aniso_label
_atom_site_aniso_U_11
_atom_site_aniso_U_22
_atom_site_aniso_U_33
_atom_site_aniso_U_23
_atom_site_aniso_U_13
_atom_site_aniso_U_12
C1 0.0420(17) 0.0350(16) 0.0291(15) 0.000 0.000 -0.0114(14)
C2 0.152(10) 0.035(18) 0.10(2) -0.027(15) -0.034(14) 0.000(10)
C3 0.135(19) 0.030(14) 0.089(14) -0.017(11) -0.026(15) -0.008(9)
C4 0.153(11) 0.035(9) 0.09(2) 0.013(13) 0.002(13) 0.009(10)
Cl1 0.0292(6) 0.0322(6) 0.0680(9) 0.000 0.000 0.000
N1 0.0534(12) 0.0550(13) 0.0289(11) 0.0017(9) 0.0014(9) -0.0261(10)
N2 0.135(16) 0.044(9) 0.063(13) 0.002(11) -0.023(12) -0.004(11)
N3 0.180(16) 0.028(9) 0.090(10) -0.011(7) 0.000 0.000
S1 0.0721(8) 0.0831(9) 0.0273(5) 0.000 0.000 -0.0522(6)

loop_
_atom_type_symbol
_atom_type_description
_atom_type_scat_dispersion_real
_atom_type_scat_dispersion_imag
_atom_type_scat_source
C C 0.0033 0.0016 'International Tables Vol C Tables 4.2.6.8 and 6.1.1.4'
H H 0.0000 0.0000 'International Tables Vol C Tables 4.2.6.8 and 6.1.1.4'
Cl Cl 0.1484 0.1585 'International Tables Vol C Tables 4.2.6.8 and 6.1.1.4'
N N 0.0061 0.0033 'International Tables Vol C Tables 4.2.6.8 and 6.1.1.4'
O O 0.0106 0.0060 'International Tables Vol C Tables 4.2.6.8 and 6.1.1.4'
S S 0.1246 0.1234 'International Tables Vol C Tables 4.2.6.8 and 6.1.1.4'

loop_
_geom_angle_atom_site_label_1
_geom_angle_atom_site_label_2
_geom_angle_atom_site_label_3
_geom_angle
_geom_angle_site_symmetry_1
_geom_angle_site_symmetry_3
N1 C1 N1 117.7(3) 10_557 .
N1 C1 S1 121.17(15) 10_557 .
N1 C1 S1 121.17(15) . .
C4 C2 N2 63(6) 11_655 9_666
C4 C2 C2 109(10) 11_655 3_566
N2 C2 C2 171(10) 9_666 3_566
C4 C2 C3 81(3) 11_655 3_566
N2 C2 C3 50(5) 9_666 3_566
C2 C2 C3 127(6) 3_566 3_566
C4 C2 C4 124(5) 11_655 9_666
N2 C2 C4 155(8) 9_666 9_666
C2 C2 C4 32(5) 3_566 9_666
C3 C2 C4 148(4) 3_566 9_666
C4 C2 N2 113(8) 11_655 11_655
N2 C2 N2 175(7) 9_666 11_655
C2 C2 N2 4(6) 3_566 11_655
C3 C2 N2 129(5) 3_566 11_655
C4 C2 N2 28(3) 9_666 11_655
C4 C2 C3 133(9) 11_655 .
N2 C2 C3 152(5) 9_666 .
C2 C2 C3 32(3) 3_566 .
C3 C2 C3 104(3) 3_566 .
C4 C2 C3 44.9(18) 9_666 .
N2 C2 C3 31(3) 11_655 .
C4 C2 N3 79.9(19) 11_655 .
N2 C2 N3 49(4) 9_666 .
C2 C2 N3 128(4) 3_566 .
C3 C2 N3 1(3) 3_566 .
C4 C2 N3 149(3) 9_666 .
N2 C2 N3 130(4) 11_655 .
C3 C2 N3 105(2) . .
C4 C2 C3 96(4) 11_655 9_666
N2 C2 C3 67(4) 9_666 9_666
C2 C2 C3 112(3) 3_566 9_666
C3 C2 C3 18.4(14) 3_566 9_666
C4 C2 C3 130(3) 9_666 9_666
N2 C2 C3 113(4) 11_655 9_666
C3 C2 C3 86(2) . 9_666
N3 C2 C3 19.6(13) . 9_666
C4 C2 C3 133(9) 11_655 11_655
N2 C2 C3 133(6) 9_666 11_655
C2 C2 C3 49.6(19) 3_566 11_655
C3 C2 C3 85(3) 3_566 11_655
C4 C2 C3 63.3(17) 9_666 11_655
N2 C2 C3 49.1(18) 11_655 11_655
C3 C2 C3 19.2(13) . 11_655
N3 C2 C3 86(2) . 11_655
C3 C2 C3 67(2) 9_666 11_655
C4 C2 N3 136(10) 11_655 9_666
N2 C2 N3 147(6) 9_666 9_666
C2 C2 N3 37(3) 3_566 9_666
C3 C2 N3 101(3) 3_566 9_666
C4 C2 N3 47.9(16) 9_666 9_666
N2 C2 N3 35.3(16) 11_655 9_666
C3 C2 N3 4.6(16) . 9_666
N3 C2 N3 102(2) . 9_666
C3 C2 N3 82(2) 9_666 9_666
C3 C2 N3 15.5(8) 11_655 9_666
C4 C2 C2 116(4) 11_655 11_655
N2 C2 C2 91(5) 9_666 11_655
C2 C2 C2 90.003(1) 3_566 11_655
C3 C2 C2 44(2) 3_566 11_655
C4 C2 C2 104(2) 9_666 11_655
N2 C2 C2 90(2) 11_655 11_655
C3 C2 C2 61.3(11) . 11_655
N3 C2 C2 45.0(15) . 11_655
C3 C2 C2 25.4(15) 9_666 11_655
C3 C2 C2 42.1(9) 11_655 11_655
N3 C2 C2 57.5(9) 9_666 11_655
C4 C2 H2A 63.1 11_655 .
N2 C2 H2A 79.4 9_666 .
C2 C2 H2A 100.5 3_566 .
C3 C2 H2A 127.9 3_566 .
C4 C2 H2A 83.8 9_666 .
N2 C2 H2A 99.9 11_655 .
C3 C2 H2A 127.9 . .
N3 C2 H2A 126.7 . .
C3 C2 H2A 146.0 9_666 .
C3 C2 H2A 147.0 11_655 .
N3 C2 H2A 131.5 9_666 .
C2 C2 H2A 169.2 11_655 .
N3 C3 C3 47(4) 9_666 11_655
N3 C3 N2 142(9) 9_666 11_655
C3 C3 N2 161(4) 11_655 11_655
N3 C3 C2 176(7) 9_666 3_566
C3 C3 C2 136(2) 11_655 3_566
N2 C3 C2 35(3) 11_655 3_566
N3 C3 C4 147(7) 9_666 9_666
C3 C3 C4 155(2) 11_655 9_666
N2 C3 C4 33(5) 11_655 9_666
C2 C3 C4 31(3) 3_566 9_666
N3 C3 N2 53(4) 9_666 .
C3 C3 N2 9.7(18) 11_655 .
N2 C3 N2 151(5) 11_655 .
C2 C3 N2 130(4) 3_566 .
C4 C3 N2 155(3) 9_666 .
N3 C3 C2 163(6) 9_666 .
C3 C3 C2 118.7(11) 11_655 .
N2 C3 C2 55(5) 11_655 .
C2 C3 C2 21(3) 3_566 .
C4 C3 C2 42(3) 9_666 .
N2 C3 C2 114(3) . .
N3 C3 C2 73(4) 9_666 9_666
C3 C3 C2 25.4(15) 11_655 9_666
N2 C3 C2 140(5) 11_655 9_666
C2 C3 C2 111(3) 3_566 9_666
C4 C3 C2 134(3) 9_666 9_666
N2 C3 C2 20.7(18) . 9_666
C2 C3 C2 94(2) . 9_666
N3 C3 C4 58(5) 9_666 3_566
C3 C3 C4 14.5(13) 11_655 3_566
N2 C3 C4 158(4) 11_655 3_566
C2 C3 C4 125(3) 3_566 3_566
C4 C3 C4 141(4) 9_666 3_566
N2 C3 C4 19(3) . 3_566
C2 C3 C4 106.2(18) . 3_566
C2 C3 C4 18.4(19) 9_666 3_566
N3 C3 C4 167(5) 9_666 11_655
C3 C3 C4 120.1(8) 11_655 11_655
N2 C3 C4 50(4) 11_655 11_655
C2 C3 C4 16.0(18) 3_566 11_655
C4 C3 C4 45(3) 9_666 11_655
N2 C3 C4 114(3) . 11_655
C2 C3 C4 12(2) . 11_655
C2 C3 C4 94.7(17) 9_666 11_655
C4 C3 C4 109.6(17) 3_566 11_655
N3 C3 C2 89(5) 9_666 11_655
C3 C3 C2 42.1(9) 11_655 11_655
N2 C3 C2 128(5) 11_655 11_655
C2 C3 C2 95(3) 3_566 11_655
C4 C3 C2 116(3) 9_666 11_655
N2 C3 C2 39(3) . 11_655
C2 C3 C2 76.6(16) . 11_655
C2 C3 C2 18.4(18) 9_666 11_655
C4 C3 C2 30.6(18) 3_566 11_655
C4 C3 C2 79.1(13) 11_655 11_655
N3 C3 C3 137(5) 9_666 3_566
C3 C3 C3 90.000(4) 11_655 3_566
N2 C3 C3 81(5) 11_655 3_566
C2 C3 C3 47(2) 3_566 3_566
C4 C3 C3 71(3) 9_666 3_566
N2 C3 C3 85(2) . 3_566
C2 C3 C3 29.1(12) . 3_566
C2 C3 C3 65.0(15) 9_666 3_566
C4 C3 C3 78.4(14) 3_566 3_566
C4 C3 C3 31.4(9) 11_655 3_566
C2 C3 C3 48.1(10) 11_655 3_566
N3 C3 H3A 68.9 9_666 .
C3 C3 H3A 115.9 11_655 .
N2 C3 H3A 74.7 11_655 .
C2 C3 H3A 107.6 3_566 .
C4 C3 H3A 84.0 9_666 .
N2 C3 H3A 120.5 . .
C2 C3 H3A 125.1 . .
C2 C3 H3A 141.0 9_666 .
C4 C3 H3A 126.8 3_566 .
C4 C3 H3A 123.5 11_655 .
C2 C3 H3A 157.4 11_655 .
C3 C3 H3A 154.1 3_566 .
C2 C4 N2 60(7) 11_655 3_566
C2 C4 C2 39(8) 11_655 9_666
N2 C4 C2 99(10) 3_566 9_666
C2 C4 C3 68(3) 11_655 9_666
N2 C4 C3 45(5) 3_566 9_666
C2 C4 C3 93(4) 9_666 9_666
C2 C4 C4 37(3) 11_655 3_566
N2 C4 C4 93(9) 3_566 3_566
C2 C4 C4 19(2) 9_666 3_566
C3 C4 C4 102(3) 9_666 3_566
C2 C4 N2 48(7) 11_655 .
N2 C4 N2 108(9) 3_566 .
C2 C4 N2 9(2) 9_666 .
C3 C4 N2 100(3) 9_666 .
C4 C4 N2 22(2) 3_566 .
C2 C4 N3 79(2) 11_655 .
N2 C4 N3 49(4) 3_566 .
C2 C4 N3 103(3) 9_666 .
C3 C4 N3 11(3) 9_666 .
C4 C4 N3 113(2) 3_566 .
N2 C4 N3 110(3) . .
C2 C4 C3 66(3) 11_655 3_566
N2 C4 C3 53(5) 3_566 3_566
C2 C4 C3 86(3) 9_666 3_566
C3 C4 C3 10.0(12) 9_666 3_566
C4 C4 C3 97.4(18) 3_566 3_566
N2 C4 C3 93(3) . 3_566
N3 C4 C3 17.4(14) . 3_566
C2 C4 C3 35(7) 11_655 11_655
N2 C4 C3 91(8) 3_566 11_655
C2 C4 C3 16(2) 9_666 11_655
C3 C4 C3 78(3) 9_666 11_655
C4 C4 C3 32.6(10) 3_566 11_655
N2 C4 C3 22(2) . 11_655
N3 C4 C3 87.7(17) . 11_655
C3 C4 C3 70.4(17) 3_566 11_655
C2 C4 H4A 134.4 11_655 .
N2 C4 H4A 103.4 3_566 .
C2 C4 H4A 131.4 9_666 .
C3 C4 H4A 132.3 9_666 .
C4 C4 H4A 116.3 3_566 .
N2 C4 H4A 126.0 . .
N3 C4 H4A 123.9 . .
C3 C4 H4A 141.1 3_566 .
C3 C4 H4A 147.4 11_655 .
C1 N1 H1A 120.0 . .
C1 N1 H1B 120.0 . .
H1A N1 H1B 120.0 . .
C2 N2 C4 58(7) 9_666 3_566
C2 N2 C3 95(7) 9_666 11_655
C4 N2 C3 102(8) 3_566 11_655
C2 N2 C2 5(7) 9_666 11_655
C4 N2 C2 53(9) 3_566 11_655
C3 N2 C2 94(6) 11_655 11_655
C2 N2 N3 111(5) 9_666 9_666
C4 N2 N3 110(6) 3_566 9_666
C3 N2 N3 16(4) 11_655 9_666
C2 N2 N3 110(3) 11_655 9_666
C2 N2 C3 92(5) 9_666 .
C4 N2 C3 108(7) 3_566 .
C3 N2 C3 9(2) 11_655 .
C2 N2 C3 92(4) 11_655 .
N3 N2 C3 20.5(15) 9_666 .
C2 N2 C4 16(5) 9_666 .
C4 N2 C4 65(8) 3_566 .
C3 N2 C4 108(6) 11_655 .
C2 N2 C4 20(3) 11_655 .
N3 N2 C4 124(3) 9_666 .
C3 N2 C4 104(4) . .
C2 N2 N2 3(5) 9_666 3_566
C4 N2 N2 54(8) 3_566 3_566
C3 N2 N2 95(5) 11_655 3_566
C2 N2 N2 2(2) 11_655 3_566
N3 N2 N2 110(2) 9_666 3_566
C3 N2 N2 92(3) . 3_566
C4 N2 N2 18(2) . 3_566
C2 N2 C3 21(4) 9_666 9_666
C4 N2 C3 72(8) 3_566 9_666
C3 N2 C3 77(5) 11_655 9_666
C2 N2 C3 22.5(17) 11_655 9_666
N3 N2 C3 92(2) 9_666 9_666
C3 N2 C3 73(3) . 9_666
C4 N2 C3 31.1(15) . 9_666
N2 N2 C3 22.3(15) 3_566 9_666
C2 N2 H2B 137.5 9_666 .
C4 N2 H2B 94.9 3_566 .
C3 N2 H2B 124.0 11_655 .
C2 N2 H2B 136.6 11_655 .
N3 N2 H2B 108.8 9_666 .
C3 N2 H2B 128.9 . .
C4 N2 H2B 127.4 . .
N2 N2 H2B 136.5 3_566 .
C3 N2 H2B 158.0 9_666 .
C3 N3 C3 86(9) 9_666 3_566
C3 N3 N2 23(6) 9_666 3_566
C3 N3 N2 106(5) 3_566 3_566
C3 N3 N2 106(5) 9_666 9_666
C3 N3 N2 23(6) 3_566 9_666
N2 N3 N2 124(5) 3_566 9_666
C3 N3 C2 88(5) 9_666 .
C3 N3 C2 2(5) 3_566 .
N2 N3 C2 108(3) 3_566 .
N2 N3 C2 20.3(19) 9_666 .
C3 N3 C2 2(5) 9_666 11_655
C3 N3 C2 88(5) 3_566 11_655
N2 N3 C2 20.3(19) 3_566 11_655
N2 N3 C2 108(3) 9_666 11_655
C2 N3 C2 90(3) . 11_655
C3 N3 C4 22(5) 9_666 .
C3 N3 C4 104(6) 3_566 .
N2 N3 C4 21(3) 3_566 .
N2 N3 C4 126.3(18) 9_666 .
C2 N3 C4 107(3) . .
C2 N3 C4 20.9(19) 11_655 .
C3 N3 C4 104(6) 9_666 11_655
C3 N3 C4 22(5) 3_566 11_655
N2 N3 C4 126.3(18) 3_566 11_655
N2 N3 C4 21(3) 9_666 11_655
C2 N3 C4 20.9(19) . 11_655
C2 N3 C4 107(3) 11_655 11_655
C4 N3 C4 120(4) . 11_655
C3 N3 C2 13(5) 9_666 9_666
C3 N3 C2 76(5) 3_566 9_666
N2 N3 C2 35(2) 3_566 9_666
N2 N3 C2 98(3) 9_666 9_666
C2 N3 C2 78(2) . 9_666
C2 N3 C2 15(2) 11_655 9_666
C4 N3 C2 29(2) . 9_666
C4 N3 C2 93(2) 11_655 9_666
C3 N3 C2 76(5) 9_666 3_566
C3 N3 C2 13(5) 3_566 3_566
N2 N3 C2 98(3) 3_566 3_566
N2 N3 C2 35(2) 9_666 3_566
C2 N3 C2 15(2) . 3_566
C2 N3 C2 78(2) 11_655 3_566
C4 N3 C2 93(2) . 3_566
C4 N3 C2 29(2) 11_655 3_566
C2 N3 C2 65.1(18) 9_666 3_566
C3 N3 H3B 145.3 9_666 .
C3 N3 H3B 127.6 3_566 .
N2 N3 H3B 122.8 3_566 .
N2 N3 H3B 105.5 9_666 .
C2 N3 H3B 125.3 . .
C2 N3 H3B 142.9 11_655 .
C4 N3 H3B 128.0 . .
C4 N3 H3B 110.3 11_655 .
C2 N3 H3B 156.4 9_666 .
C2 N3 H3B 138.5 3_566 .

loop_
_geom_bond_atom_site_label_1
_geom_bond_atom_site_label_2
_geom_bond_distance
_geom_bond_site_symmetry_2
C1 N1 1.319(3) 10_557
C1 N1 1.319(3) .
C1 S1 1.706(4) .
C2 C4 0.49(5) 11_655
C2 N2 0.50(4) 9_666
C2 C2 0.59(5) 3_566
C2 C3 0.88(3) 3_566
C2 C4 0.88(4) 9_666
C2 N2 1.08(5) 11_655
C2 C3 1.32(3) .
C2 N3 1.350(10) .
C2 C3 1.41(4) 9_666
C2 C3 1.72(4) 11_655
C2 N3 1.77(2) 9_666
C2 C2 1.91(5) 11_655
C2 H2A 0.9600 .
C3 N3 0.48(3) 9_666
C3 C3 0.65(5) 11_655
C3 N2 0.67(4) 11_655
C3 C2 0.88(3) 3_566
C3 C4 0.93(2) 9_666
C3 N2 1.302(10) .
C3 C2 1.41(4) 9_666
C3 C4 1.54(4) 3_566
C3 C4 1.69(5) 11_655
C3 C2 1.72(4) 11_655
C3 C3 1.75(5) 3_566
C3 H3A 0.9600 .
C4 C2 0.49(5) 11_655
C4 N2 0.51(5) 3_566
C4 C2 0.88(4) 9_666
C4 C3 0.93(3) 9_666
C4 C4 1.22(7) 3_566
C4 N2 1.350(10) .
C4 N3 1.353(10) .
C4 C3 1.54(4) 3_566
C4 C3 1.69(5) 11_655
C4 H4A 0.9599 .
N1 H1A 0.8600 .
N1 H1B 0.8600 .
N2 C2 0.50(4) 9_666
N2 C4 0.51(5) 3_566
N2 C3 0.67(4) 11_655
N2 C2 1.08(5) 11_655
N2 N3 1.09(3) 9_666
N2 N2 1.58(8) 3_566
N2 C3 1.77(4) 9_666
N2 H2B 0.8999 .
N3 C3 0.48(3) 9_666
N3 C3 0.48(3) 3_566
N3 N2 1.09(3) 3_566
N3 N2 1.09(3) 9_666
N3 C2 1.350(10) 11_655
N3 C4 1.353(10) 11_655
N3 C2 1.77(2) 9_666
N3 C2 1.77(2) 3_566
N3 H3B 0.9000 .

loop_
_geom_hbond_atom_site_label_D
_geom_hbond_atom_site_label_H
_geom_hbond_atom_site_label_A
_geom_hbond_distance_DH
_geom_hbond_distance_HA
_geom_hbond_distance_DA
_geom_hbond_angle_DHA
_geom_hbond_site_symmetry_A
N1 H1A Cl1 0.86 2.56 3.346(3) 152.3 1_545
N1 H1B S1 0.86 2.55 3.403(3) 175.0 13_657

loop_
_geom_torsion_atom_site_label_1
_geom_torsion_atom_site_label_2
_geom_torsion_atom_site_label_3
_geom_torsion_atom_site_label_4
_geom_torsion
N3 C2 C3 N2 0(3)
C4 N3 C2 C3 0(3)
N2 C4 N3 C2 0(2)
C3 N2 C4 N3 -1(2)
C2 C3 N2 C4 1(3)
